data_1546774
loop_
_publ_author_name
'Dziuk, B\/la\.zej'
'O\'smia\/lowski, Borys'
'Skotnicka, Agnieszka'
'Ejsmont, Krzysztof'
'Zarychta, Bartosz'

_publ_section_title
;
 2-[4-(Dimethylamino)phenyl]-3,3-difluoro-3<i>H</i>-naphtho[1,2-<i>e</i>][1,3,2]oxazaborinin-2-ium-3-uide
;
_journal_coeditor_code BX4006
_journal_issue 8
_journal_name_full IUCrData
_journal_page_first x171141
_journal_paper_doi 10.1107/S2414314617011415
_journal_volume 2
_journal_year 2017
_chemical_formula_iupac 'C19 H17 B F2 N2 O'
_chemical_formula_moiety 'C19 H17 B F2 N2 O'
_chemical_formula_sum 'C19 H17 B F2 N2 O'
_chemical_formula_weight 338.15
_chemical_name_common
2-[4-(Dimethylamino)phenyl]-3,3-difluoro-3<i>H</i>-naphtho[1,2-<i>e</i>][1,3,2]oxazaborinin-2-ium-3-uide
_space_group_crystal_system monoclinic
_space_group_IT_number 14
_space_group_name_Hall '-P 2yn'
_space_group_name_H-M_alt 'P 1 21/n 1'
_symmetry_space_group_name_Hall '-P 2yn'
_symmetry_space_group_name_H-M 'P 1 21/n 1'
_atom_sites_solution_hydrogens geom
_audit_creation_method SHELXL-2013
_cell_angle_alpha 90
_cell_angle_beta 114.106(4)
_cell_angle_gamma 90
_cell_formula_units_Z 4
_cell_length_a 9.6529(4)
_cell_length_b 17.7072(5)
_cell_length_c 10.4833(4)
_cell_measurement_reflns_used 10886
_cell_measurement_temperature 100.00(10)
_cell_measurement_theta_max 25.994
_cell_measurement_theta_min 3.262
_cell_volume 1635.60(12)
_computing_cell_refinement
;
CrysAlis RED (Oxford Diffraction, 2008)
;
_computing_data_collection
;
CrysAlis CCD (Oxford Diffraction, 2008)
;
_computing_data_reduction
;
CrysAlis RED (Oxford Diffraction, 2008)
;
_computing_molecular_graphics
;
SHELXTL (Sheldrick, 2008)
;
_computing_publication_material
;
SHELXL2014 (Sheldrick, 2015b)
;
_computing_structure_refinement
;
SHELXL2014 (Sheldrick, 2015b)
;
_computing_structure_solution
;
SHELXT2014 (Sheldrick, 2015a)
;
_diffrn_ambient_temperature 100.00(10)
_diffrn_detector_area_resol_mean '1024 x 1024 with blocks 2 x 2'
_diffrn_measured_fraction_theta_full 0.995
_diffrn_measured_fraction_theta_max 0.995
_diffrn_measurement_device_type 'Oxford Diffraction Xcalibur'
_diffrn_measurement_method '\w scan'
_diffrn_radiation_type MoK\a
_diffrn_radiation_wavelength 0.71073
_diffrn_reflns_av_R_equivalents 0.0219
_diffrn_reflns_limit_h_max 11
_diffrn_reflns_limit_h_min -11
_diffrn_reflns_limit_k_max 17
_diffrn_reflns_limit_k_min -21
_diffrn_reflns_limit_l_max 12
_diffrn_reflns_limit_l_min -12
_diffrn_reflns_number 10886
_diffrn_reflns_theta_full 25.242
_diffrn_reflns_theta_max 25.994
_diffrn_reflns_theta_min 3.262
_diffrn_standards_decay_% 0
_diffrn_standards_interval_count 0
_diffrn_standards_interval_time 0
_diffrn_standards_number 0
_exptl_absorpt_coefficient_mu 0.100
_exptl_absorpt_correction_type none
_exptl_crystal_colour colourless
_exptl_crystal_density_diffrn 1.373
_exptl_crystal_density_method 'not measured'
_exptl_crystal_description irregular
_exptl_crystal_F_000 704
_exptl_crystal_size_max 0.25
_exptl_crystal_size_mid 0.23
_exptl_crystal_size_min 0.15
_refine_diff_density_max 0.182
_refine_diff_density_min -0.203
_refine_ls_extinction_method none
_refine_ls_goodness_of_fit_ref 0.980
_refine_ls_hydrogen_treatment constr
_refine_ls_matrix_type full
_refine_ls_number_parameters 228
_refine_ls_number_reflns 3196
_refine_ls_number_restraints 0
_refine_ls_restrained_S_all 0.980
_refine_ls_R_factor_all 0.0430
_refine_ls_R_factor_gt 0.0308
_refine_ls_shift/su_max 0.001
_refine_ls_shift/su_mean 0.000
_refine_ls_structure_factor_coef Fsqd
_refine_ls_weighting_details 'w=1/[\s^2^(Fo^2^)+(0.0519P)^2^] where P=(Fo^2^+2Fc^2^)/3'
_refine_ls_weighting_scheme calc
_refine_ls_wR_factor_gt 0.0778
_refine_ls_wR_factor_ref 0.0803
_reflns_number_gt 2485
_reflns_number_total 3196
_reflns_threshold_expression 'I > 2\s(I)'
_cod_data_source_file bx4006sup1.cif
_cod_data_source_block I
_cod_original_cell_volume 1635.60(11)
_cod_database_code 1546774
_shelx_space_group_comment
;
The symmetry employed for this shelxl refinement is uniquely defined
by the following loop, which should always be used as a source of
symmetry information in preference to the above space-group names.
They are only intended as comments.
;
_shelxl_version_number .2013

loop_
_space_group_symop_operation_xyz
'x, y, z'
'-x+1/2, y+1/2, -z+1/2'
'-x, -y, -z'
'x-1/2, -y-1/2, z-1/2'

loop_
_atom_site_type_symbol
_atom_site_label
_atom_site_fract_x
_atom_site_fract_y
_atom_site_fract_z
_atom_site_U_iso_or_equiv
_atom_site_adp_type
_atom_site_calc_flag
_atom_site_occupancy
O O1 0.67086(9) 0.34092(4) 0.45068(8) 0.0198(2) Uani d 1
F F1 0.87188(8) 0.37674(4) 0.65386(7) 0.0293(2) Uani d 1
F F2 0.63047(8) 0.39784(4) 0.63418(7) 0.0302(2) Uani d 1
B B1 0.72560(16) 0.39555(7) 0.56491(14) 0.0196(3) Uani d 1
N N1 0.72551(10) 0.47697(5) 0.50108(9) 0.0161(2) Uani d 1
N N2 1.08863(11) 0.71216(5) 0.83259(10) 0.0235(2) Uani d 1
C C1 0.56665(13) 0.35922(6) 0.32362(12) 0.0175(3) Uani d 1
C C2 0.48595(13) 0.30025(6) 0.23360(13) 0.0210(3) Uani d 1
H H2 0.5040 0.2504 0.2635 0.025 Uiso calc 1
C C3 0.38129(13) 0.31661(7) 0.10243(12) 0.0208(3) Uani d 1
H H3 0.3284 0.2773 0.0441 0.025 Uiso calc 1
C C4 0.35069(13) 0.39207(6) 0.05228(12) 0.0180(3) Uani d 1
C C5 0.23941(13) 0.40864(7) -0.08298(12) 0.0212(3) Uani d 1
H H5 0.1861 0.3694 -0.1413 0.025 Uiso calc 1
C C6 0.20910(13) 0.48159(7) -0.12919(12) 0.0216(3) Uani d 1
H H6 0.1362 0.4917 -0.2184 0.026 Uiso calc 1
C C7 0.28848(13) 0.54113(7) -0.04138(12) 0.0199(3) Uani d 1
H H7 0.2682 0.5906 -0.0732 0.024 Uiso calc 1
C C8 0.39571(12) 0.52711(6) 0.09082(12) 0.0177(3) Uani d 1
H H8 0.4461 0.5673 0.1480 0.021 Uiso calc 1
C C9 0.43083(12) 0.45235(6) 0.14152(12) 0.0160(2) Uani d 1
C C10 0.54181(12) 0.43441(6) 0.27937(11) 0.0157(2) Uani d 1
C C11 0.63361(12) 0.49104(6) 0.37190(12) 0.0164(3) Uani d 1
H H11 0.6278 0.5402 0.3388 0.020 Uiso calc 1
C C12 0.82088(12) 0.53630(6) 0.58513(11) 0.0164(3) Uani d 1
C C13 0.89989(12) 0.58379(6) 0.53311(11) 0.0178(3) Uani d 1
H H13 0.8943 0.5761 0.4434 0.021 Uiso calc 1
C C14 0.98708(13) 0.64254(6) 0.61356(12) 0.0193(3) Uani d 1
H H14 1.0391 0.6739 0.5769 0.023 Uiso calc 1
C C15 0.99802(13) 0.65550(6) 0.75010(12) 0.0180(3) Uani d 1
C C16 0.91852(13) 0.60575(7) 0.80092(12) 0.0202(3) Uani d 1
H H16 0.9238 0.6126 0.8907 0.024 Uiso calc 1
C C17 0.83328(13) 0.54721(6) 0.72075(12) 0.0187(3) Uani d 1
H H17 0.7835 0.5146 0.7576 0.022 Uiso calc 1
C C18 1.14248(15) 0.77096(7) 0.76815(13) 0.0293(3) Uani d 1
H H18A 1.2052 0.7490 0.7267 0.044 Uiso calc 1
H H18B 1.2005 0.8071 0.8378 0.044 Uiso calc 1
H H18C 1.0574 0.7958 0.6972 0.044 Uiso calc 1
C C19 1.08519(15) 0.72867(7) 0.96778(13) 0.0299(3) Uani d 1
H H19A 0.9841 0.7429 0.9542 0.045 Uiso calc 1
H H19B 1.1537 0.7694 1.0119 0.045 Uiso calc 1
H H19C 1.1154 0.6846 1.0261 0.045 Uiso calc 1

loop_
_atom_site_aniso_label
_atom_site_aniso_U_11
_atom_site_aniso_U_22
_atom_site_aniso_U_33
_atom_site_aniso_U_12
_atom_site_aniso_U_13
_atom_site_aniso_U_23
O1 0.0213(4) 0.0160(4) 0.0181(4) 0.0008(3) 0.0041(4) 0.0012(3)
F1 0.0289(4) 0.0209(4) 0.0242(4) 0.0021(3) -0.0032(3) 0.0030(3)
F2 0.0444(5) 0.0246(4) 0.0299(4) -0.0075(3) 0.0235(4) -0.0028(3)
B1 0.0229(7) 0.0162(7) 0.0172(7) -0.0006(5) 0.0056(6) 0.0008(5)
N1 0.0144(5) 0.0162(5) 0.0161(5) 0.0000(4) 0.0046(4) -0.0010(4)
N2 0.0272(6) 0.0206(5) 0.0202(6) -0.0052(4) 0.0069(5) -0.0050(4)
C1 0.0160(6) 0.0193(6) 0.0177(6) 0.0008(5) 0.0074(5) 0.0012(5)
C2 0.0237(7) 0.0148(6) 0.0244(7) -0.0006(5) 0.0098(5) -0.0009(5)
C3 0.0202(6) 0.0193(6) 0.0223(6) -0.0044(5) 0.0080(5) -0.0066(5)
C4 0.0142(6) 0.0215(6) 0.0191(6) -0.0017(5) 0.0074(5) -0.0037(5)
C5 0.0165(6) 0.0252(6) 0.0201(6) -0.0021(5) 0.0057(5) -0.0068(5)
C6 0.0163(6) 0.0300(7) 0.0158(6) 0.0036(5) 0.0038(5) -0.0013(5)
C7 0.0194(6) 0.0219(6) 0.0191(6) 0.0037(5) 0.0085(5) 0.0016(5)
C8 0.0153(6) 0.0185(6) 0.0180(6) -0.0012(5) 0.0055(5) -0.0026(5)
C9 0.0131(6) 0.0195(6) 0.0169(6) -0.0007(5) 0.0074(5) -0.0021(5)
C10 0.0145(6) 0.0166(6) 0.0163(6) -0.0004(5) 0.0067(5) -0.0007(5)
C11 0.0150(6) 0.0156(6) 0.0178(6) 0.0019(4) 0.0059(5) 0.0015(5)
C12 0.0129(6) 0.0157(6) 0.0173(6) 0.0019(4) 0.0029(5) -0.0001(5)
C13 0.0180(6) 0.0192(6) 0.0130(6) 0.0028(5) 0.0030(5) 0.0010(5)
C14 0.0190(6) 0.0173(6) 0.0200(6) -0.0004(5) 0.0063(5) 0.0023(5)
C15 0.0148(6) 0.0162(6) 0.0189(6) 0.0027(4) 0.0026(5) -0.0011(5)
C16 0.0175(6) 0.0259(7) 0.0170(6) 0.0022(5) 0.0068(5) -0.0023(5)
C17 0.0159(6) 0.0206(6) 0.0199(6) 0.0003(5) 0.0077(5) 0.0005(5)
C18 0.0327(8) 0.0199(7) 0.0294(7) -0.0066(6) 0.0067(6) -0.0041(5)
C19 0.0323(8) 0.0283(7) 0.0269(7) -0.0050(6) 0.0100(6) -0.0124(6)

loop_
_atom_type_symbol
_atom_type_description
_atom_type_scat_dispersion_real
_atom_type_scat_dispersion_imag
_atom_type_scat_source
C C 0.0033 0.0016 'International Tables Vol C Tables 4.2.6.8 and 6.1.1.4'
H H 0.0000 0.0000 'International Tables Vol C Tables 4.2.6.8 and 6.1.1.4'
O O 0.0106 0.0060 'International Tables Vol C Tables 4.2.6.8 and 6.1.1.4'
F F 0.0171 0.0103 'International Tables Vol C Tables 4.2.6.8 and 6.1.1.4'
B B 0.0013 0.0007 'International Tables Vol C Tables 4.2.6.8 and 6.1.1.4'
N N 0.0061 0.0033 'International Tables Vol C Tables 4.2.6.8 and 6.1.1.4'

loop_
_geom_angle_atom_site_label_1
_geom_angle_atom_site_label_2
_geom_angle_atom_site_label_3
_geom_angle
C1 O1 B1 121.89(9)
F1 B1 F2 111.59(10)
F1 B1 O1 108.81(10)
F2 B1 O1 110.74(10)
F1 B1 N1 109.17(10)
F2 B1 N1 107.93(9)
O1 B1 N1 108.53(9)
C11 N1 C12 119.38(9)
C11 N1 B1 119.58(9)
C12 N1 B1 121.00(9)
C15 N2 C18 119.15(10)
C15 N2 C19 119.61(10)
C18 N2 C19 117.60(9)
O1 C1 C10 121.15(10)
O1 C1 C2 118.13(10)
C10 C1 C2 120.69(11)
C3 C2 C1 119.80(11)
C3 C2 H2 120.1
C1 C2 H2 120.1
C2 C3 C4 121.91(11)
C2 C3 H3 119.0
C4 C3 H3 119.0
C5 C4 C9 119.31(11)
C5 C4 C3 121.52(10)
C9 C4 C3 119.15(11)
C6 C5 C4 120.99(11)
C6 C5 H5 119.5
C4 C5 H5 119.5
C5 C6 C7 119.76(11)
C5 C6 H6 120.1
C7 C6 H6 120.1
C8 C7 C6 120.74(11)
C8 C7 H7 119.6
C6 C7 H7 119.6
C7 C8 C9 120.99(10)
C7 C8 H8 119.5
C9 C8 H8 119.5
C8 C9 C4 118.20(10)
C8 C9 C10 123.32(10)
C4 C9 C10 118.47(10)
C1 C10 C11 118.02(10)
C1 C10 C9 119.98(10)
C11 C10 C9 121.95(10)
N1 C11 C10 122.86(10)
N1 C11 H11 118.6
C10 C11 H11 118.6
C13 C12 C17 119.07(10)
C13 C12 N1 121.29(10)
C17 C12 N1 119.64(10)
C14 C13 C12 120.68(10)
C14 C13 H13 119.7
C12 C13 H13 119.7
C13 C14 C15 120.98(11)
C13 C14 H14 119.5
C15 C14 H14 119.5
N2 C15 C16 121.47(11)
N2 C15 C14 121.35(10)
C16 C15 C14 117.11(10)
C17 C16 C15 121.51(11)
C17 C16 H16 119.2
C15 C16 H16 119.2
C16 C17 C12 120.63(11)
C16 C17 H17 119.7
C12 C17 H17 119.7
N2 C18 H18A 109.5
N2 C18 H18B 109.5
H18A C18 H18B 109.5
N2 C18 H18C 109.5
H18A C18 H18C 109.5
H18B C18 H18C 109.5
N2 C19 H19A 109.5
N2 C19 H19B 109.5
H19A C19 H19B 109.5
N2 C19 H19C 109.5
H19A C19 H19C 109.5
H19B C19 H19C 109.5

loop_
_geom_bond_atom_site_label_1
_geom_bond_atom_site_label_2
_geom_bond_distance
O1 C1 1.3404(14)
O1 B1 1.4602(15)
F1 B1 1.3779(15)
F2 B1 1.3846(15)
B1 N1 1.5892(16)
N1 C11 1.3045(14)
N1 C12 1.4369(14)
N2 C15 1.3789(14)
N2 C18 1.4483(15)
N2 C19 1.4607(15)
C1 C10 1.3981(15)
C1 C2 1.4096(16)
C2 C3 1.3641(17)
C2 H2 0.9300
C3 C4 1.4221(16)
C3 H3 0.9300
C4 C5 1.4165(16)
C4 C9 1.4218(16)
C5 C6 1.3685(17)
C5 H5 0.9300
C6 C7 1.4036(16)
C6 H6 0.9300
C7 C8 1.3718(16)
C7 H7 0.9300
C8 C9 1.4152(16)
C8 H8 0.9300
C9 C10 1.4396(15)
C10 C11 1.4246(15)
C11 H11 0.9300
C12 C13 1.3878(16)
C12 C17 1.3907(15)
C13 C14 1.3863(16)
C13 H13 0.9300
C14 C15 1.4105(16)
C14 H14 0.9300
C15 C16 1.4081(16)
C16 C17 1.3759(16)
C16 H16 0.9300
C17 H17 0.9300
C18 H18A 0.9600
C18 H18B 0.9600
C18 H18C 0.9600
C19 H19A 0.9600
C19 H19B 0.9600
C19 H19C 0.9600

loop_
_geom_hbond_atom_site_label_D
_geom_hbond_atom_site_label_H
_geom_hbond_atom_site_label_A
_geom_hbond_site_symmetry_A
_geom_hbond_distance_DH
_geom_hbond_distance_HA
_geom_hbond_distance_DA
_geom_hbond_angle_DHA
C2 H2 F1 4_565 0.93 2.61 3.3138(13) 132.8
C17 H17 F2 . 0.93 2.56 3.1938(13) 125.4

loop_
_geom_torsion_atom_site_label_1
_geom_torsion_atom_site_label_2
_geom_torsion_atom_site_label_3
_geom_torsion_atom_site_label_4
_geom_torsion
C1 O1 B1 F1 -151.50(10)
C1 O1 B1 F2 85.50(13)
C1 O1 B1 N1 -32.81(14)
F1 B1 N1 C11 143.57(10)
F2 B1 N1 C11 -94.96(12)
O1 B1 N1 C11 25.11(14)
F1 B1 N1 C12 -38.90(14)
F2 B1 N1 C12 82.57(12)
O1 B1 N1 C12 -157.36(9)
B1 O1 C1 C10 21.42(16)
B1 O1 C1 C2 -160.67(11)
O1 C1 C2 C3 -178.63(10)
C10 C1 C2 C3 -0.71(17)
C1 C2 C3 C4 0.29(18)
C2 C3 C4 C5 -178.58(11)
C2 C3 C4 C9 -0.32(17)
C9 C4 C5 C6 0.60(17)
C3 C4 C5 C6 178.85(11)
C4 C5 C6 C7 -0.39(17)
C5 C6 C7 C8 -0.38(17)
C6 C7 C8 C9 0.94(17)
C7 C8 C9 C4 -0.71(16)
C7 C8 C9 C10 -179.77(11)
C5 C4 C9 C8 -0.05(15)
C3 C4 C9 C8 -178.35(10)
C5 C4 C9 C10 179.05(10)
C3 C4 C9 C10 0.76(15)
O1 C1 C10 C11 1.74(16)
C2 C1 C10 C11 -176.11(10)
O1 C1 C10 C9 179.02(10)
C2 C1 C10 C9 1.17(16)
C8 C9 C10 C1 177.88(10)
C4 C9 C10 C1 -1.18(16)
C8 C9 C10 C11 -4.96(16)
C4 C9 C10 C11 175.99(10)
C12 N1 C11 C10 176.32(10)
B1 N1 C11 C10 -6.11(16)
C1 C10 C11 N1 -8.74(16)
C9 C10 C11 N1 174.03(10)
C11 N1 C12 C13 -44.76(15)
B1 N1 C12 C13 137.71(11)
C11 N1 C12 C17 134.44(11)
B1 N1 C12 C17 -43.09(15)
C17 C12 C13 C14 -1.59(16)
N1 C12 C13 C14 177.62(10)
C12 C13 C14 C15 0.10(17)
C18 N2 C15 C16 -167.37(11)
C19 N2 C15 C16 -9.36(17)
C18 N2 C15 C14 15.88(16)
C19 N2 C15 C14 173.89(11)
C13 C14 C15 N2 177.72(10)
C13 C14 C15 C16 0.83(16)
N2 C15 C16 C17 -177.17(11)
C14 C15 C16 C17 -0.28(17)
C15 C16 C17 C12 -1.21(17)
C13 C12 C17 C16 2.14(17)
N1 C12 C17 C16 -177.08(10)

_cod_database_fobs_code 1546774
